data_4115418
loop_
_publ_author_name
'Eike Gellermann'
'Uwe Klingebiel'
'Mathias Noltemeyer'
'Stefan Schmatz'

_publ_section_title
;
 Silyl Group Insertion into the N-N Bond: Experimental and Quantum
 Chemical Results
;
_journal_name_full 'Journal of the American Chemical Society'
_journal_page_first 378
_journal_page_last 382
_journal_paper_doi 10.1021/ja001173r
_journal_volume 123
_journal_year 2001
_chemical_formula_sum 'C32 H38 F2 N2 Si3'
_chemical_formula_weight 572.91
_chemical_name_systematic
; 
 ? 
;
_space_group_IT_number 4
_symmetry_cell_setting monoclinic
_symmetry_space_group_name_Hall 'P 2yb'
_symmetry_space_group_name_H-M 'P 1 21 1'
_atom_sites_solution_hydrogens geom
_atom_sites_solution_primary direct
_atom_sites_solution_secondary difmap
_audit_creation_method SHELXL
_cell_angle_alpha 90.00
_cell_angle_beta 98.482(12)
_cell_angle_gamma 90.00
_cell_formula_units_Z 2
_cell_length_a 8.4817(11)
_cell_length_b 11.1925(15)
_cell_length_c 16.342(3)
_cell_measurement_reflns_used 46
_cell_measurement_temperature 150(2)
_cell_measurement_theta_max 12.5
_cell_measurement_theta_min 10
_cell_volume 1534.4(4)
_computing_cell_refinement 'STOE DIF4'
_computing_data_collection 'STOE DIF4'
_computing_data_reduction 'STOE REDU4'
_computing_molecular_graphics SHELXTL
_computing_publication_material SHELXTL
_computing_structure_refinement 'SHELXL-93 (Sheldrick, 1993)'
_computing_structure_solution 'SHELXS-86 (Sheldrick, 1990)'
_diffrn_ambient_temperature 150(2)
_diffrn_measurement_device 'STOE AED2 four circle diffractometer'
_diffrn_measurement_method 'profile fitted theta omega scans'
_diffrn_radiation_monochromator graphite
_diffrn_radiation_source 'fine-focus sealed tube'
_diffrn_radiation_type MoK\a
_diffrn_radiation_wavelength 0.71073
_diffrn_reflns_av_R_equivalents 0.2351
_diffrn_reflns_av_sigmaI/netI 0.0495
_diffrn_reflns_limit_h_max 10
_diffrn_reflns_limit_h_min -10
_diffrn_reflns_limit_k_max 13
_diffrn_reflns_limit_k_min -5
_diffrn_reflns_limit_l_max 19
_diffrn_reflns_limit_l_min -10
_diffrn_reflns_number 2882
_diffrn_reflns_theta_max 25.03
_diffrn_reflns_theta_min 3.64
_diffrn_standards_decay_% none
_diffrn_standards_interval_time '90 min'
_diffrn_standards_number 3
_exptl_absorpt_coefficient_mu 0.191
_exptl_absorpt_correction_type none
_exptl_crystal_colour none
_exptl_crystal_density_diffrn 1.240
_exptl_crystal_density_meas ?
_exptl_crystal_description blocks
_exptl_crystal_F_000 608
_exptl_crystal_size_max 0.80
_exptl_crystal_size_mid 0.60
_exptl_crystal_size_min 0.40
_refine_diff_density_max 0.442
_refine_diff_density_min -0.411
_refine_diff_density_rms 0.059
_refine_ls_abs_structure_details 'Flack H D (1983), Acta Cryst. A39, 876-881'
_refine_ls_abs_structure_Flack 0.09(20)
_refine_ls_extinction_method none
_refine_ls_goodness_of_fit_all 1.035
_refine_ls_goodness_of_fit_obs 1.026
_refine_ls_hydrogen_treatment riding
_refine_ls_matrix_type full
_refine_ls_number_parameters 358
_refine_ls_number_reflns 2875
_refine_ls_number_restraints 1
_refine_ls_restrained_S_all 1.052
_refine_ls_restrained_S_obs 1.026
_refine_ls_R_factor_all 0.0601
_refine_ls_R_factor_obs 0.0497
_refine_ls_shift/esd_max 0.000
_refine_ls_shift/esd_mean 0.000
_refine_ls_structure_factor_coef Fsqd
_refine_ls_weighting_details 'w=1/[\s^2^(Fo^2^)+(0.0710P)^2^+0.5600P] where P=(Fo^2^+2Fc^2^)/3'
_refine_ls_weighting_scheme calc
_refine_ls_wR_factor_all 0.1288
_refine_ls_wR_factor_obs 0.1166
_reflns_number_observed 2524
_reflns_number_total 2877
_reflns_observed_criterion >2sigma(I)
_cod_data_source_file ja001173r.cif
_cod_data_source_block uwe119b
_cod_depositor_comments
;
The following automatic conversions were performed:

'_exptl_crystal_density_meas' value 'none' was changed to '?' - the
value is perceived as not measured.

Automatic conversion script
Id: cif_fix_values 3008 2015-01-20 13:52:24Z robertas 

The following automatic conversions were performed:

'_refine_ls_weighting_scheme' value 'calc
w=1/[\s^2^(Fo^2^)+(0.0710P)^2^+0.5600P] where P=(Fo^2^+2Fc^2^)/3' was
changed to 'calc'. New tag '_refine_ls_weighting_details' was
created. The value of the new tag was set to
'w=1/[\s^2^(Fo^2^)+(0.0710P)^2^+0.5600P] where P=(Fo^2^+2Fc^2^)/3'.

Automatic conversion script
Id: cif_fix_values 3143 2015-03-26 13:38:13Z robertas 
;
_cod_database_code 4115418

loop_
_symmetry_equiv_pos_as_xyz
'x, y, z'
'-x, y+1/2, -z'

loop_
_atom_site_aniso_label
_atom_site_aniso_U_11
_atom_site_aniso_U_22
_atom_site_aniso_U_33
_atom_site_aniso_U_23
_atom_site_aniso_U_13
_atom_site_aniso_U_12
Si1 0.0236(6) 0.0253(7) 0.0273(7) -0.0006(6) 0.0062(5) 0.0010(6)
F1 0.058(2) 0.027(2) 0.056(2) -0.008(2) -0.005(2) 0.011(2)
N1 0.028(2) 0.024(2) 0.029(2) -0.002(2) 0.004(2) 0.001(2)
C1 0.031(3) 0.034(3) 0.032(3) 0.001(2) 0.015(2) 0.003(2)
Si2 0.0277(7) 0.0288(8) 0.0346(8) -0.0049(7) 0.0041(6) 0.0052(6)
F2 0.030(2) 0.066(2) 0.046(2) -0.014(2) 0.0095(13) 0.013(2)
N2 0.027(2) 0.024(2) 0.027(2) 0.000(2) 0.005(2) 0.007(2)
C2 0.029(3) 0.022(3) 0.022(2) -0.003(2) 0.004(2) -0.001(2)
Si3 0.0232(7) 0.0290(8) 0.0274(7) -0.0025(6) 0.0053(5) 0.0012(6)
C3 0.031(3) 0.050(4) 0.031(3) -0.001(3) 0.007(2) 0.006(3)
C4 0.029(3) 0.032(3) 0.021(2) 0.003(2) 0.003(2) 0.004(2)
C5 0.029(3) 0.029(3) 0.034(3) -0.007(2) 0.007(2) 0.007(2)
C6 0.023(2) 0.029(3) 0.028(2) 0.003(2) 0.010(2) 0.002(2)
C11 0.058(4) 0.038(3) 0.051(3) 0.002(3) 0.030(3) -0.006(3)
C12 0.045(3) 0.045(3) 0.033(3) 0.000(3) 0.016(2) 0.001(3)
C13 0.028(3) 0.064(4) 0.043(3) 0.000(3) 0.013(2) -0.002(3)
C22 0.035(3) 0.036(3) 0.033(3) -0.004(3) 0.002(2) 0.004(3)
C23 0.045(3) 0.034(3) 0.044(3) -0.007(3) 0.000(3) 0.006(3)
C24 0.056(4) 0.031(3) 0.048(3) 0.000(3) -0.003(3) -0.010(3)
C25 0.045(3) 0.038(4) 0.041(3) -0.003(3) 0.009(3) -0.009(3)
C26 0.031(3) 0.032(3) 0.035(3) -0.003(2) 0.007(2) -0.004(2)
C31 0.045(3) 0.082(5) 0.029(3) -0.005(3) 0.016(2) -0.003(4)
C32 0.032(3) 0.064(4) 0.042(3) -0.004(3) 0.015(2) -0.004(3)
C33 0.043(3) 0.057(4) 0.052(4) -0.022(3) 0.011(3) 0.015(3)
C41 0.028(3) 0.035(3) 0.042(3) -0.004(3) 0.009(2) 0.002(2)
C43 0.039(3) 0.044(4) 0.048(3) -0.004(3) 0.010(3) 0.009(3)
C44 0.058(4) 0.029(3) 0.042(3) 0.000(3) 0.004(3) 0.017(3)
C45 0.053(3) 0.034(3) 0.034(3) -0.002(3) 0.004(3) -0.001(3)
C46 0.032(3) 0.040(3) 0.028(3) 0.004(2) 0.002(2) -0.003(3)
C52 0.034(3) 0.033(3) 0.032(3) -0.001(2) 0.003(2) -0.002(3)
C53 0.050(3) 0.028(3) 0.048(3) 0.005(3) 0.011(3) 0.005(3)
C54 0.034(3) 0.036(3) 0.055(4) -0.008(3) 0.007(3) -0.008(3)
C55 0.030(3) 0.043(3) 0.042(3) -0.008(3) -0.002(2) 0.000(3)
C56 0.036(3) 0.032(3) 0.031(3) 0.000(2) 0.002(2) 0.001(3)
C62 0.031(3) 0.029(3) 0.029(3) -0.005(2) 0.007(2) 0.002(2)
C63 0.037(3) 0.035(3) 0.036(3) -0.007(2) 0.006(2) 0.002(3)
C64 0.032(3) 0.056(4) 0.036(3) 0.000(3) 0.004(2) 0.005(3)
C65 0.033(3) 0.039(3) 0.039(3) 0.008(3) 0.009(2) 0.011(3)
C66 0.027(2) 0.030(3) 0.036(3) 0.003(2) 0.011(2) 0.002(2)

loop_
_atom_site_label
_atom_site_type_symbol
_atom_site_fract_x
_atom_site_fract_y
_atom_site_fract_z
_atom_site_U_iso_or_equiv
_atom_site_thermal_displace_type
_atom_site_occupancy
_atom_site_calc_flag
_atom_site_refinement_flags
Si1 Si 0.4857(2) 0.29652(13) 0.84331(8) 0.0252(3) Uani 1 d .
F1 F 0.6313(4) -0.0071(3) 0.8118(2) 0.0486(9) Uani 1 d .
N1 N 0.6616(5) 0.2195(4) 0.8827(2) 0.0268(9) Uani 1 d .
C1 C 0.3250(6) 0.2715(5) 0.9095(3) 0.0312(12) Uani 1 d .
Si2 Si 0.6489(2) 0.13154(13) 0.79781(9) 0.0304(4) Uani 1 d .
F2 F 0.7996(3) 0.1373(4) 0.7519(2) 0.0468(9) Uani 1 d .
N2 N 0.4804(4) 0.2034(4) 0.7538(2) 0.0260(9) Uani 1 d .
C2 C 0.5263(6) 0.4569(4) 0.8212(3) 0.0241(10) Uani 1 d .
Si3 Si 0.3545(2) 0.19979(13) 0.65930(8) 0.0264(3) Uani 1 d .
C3 C 0.4761(6) 0.1744(5) 0.5712(3) 0.0368(13) Uani 1 d .
C4 C 0.2387(6) 0.3447(5) 0.6465(3) 0.0272(11) Uani 1 d .
C5 C 0.2069(6) 0.0729(5) 0.6558(3) 0.0305(12) Uani 1 d .
C6 C 0.7707(5) 0.2284(5) 0.9565(3) 0.0263(11) Uani 1 d .
C11 C 0.3253(8) 0.1371(6) 0.9328(4) 0.0469(15) Uani 1 d .
H11A H 0.3025(47) 0.0890(6) 0.8823(4) 0.070 Uiso 1 calc R
H11B H 0.2434(33) 0.1222(9) 0.9681(20) 0.070 Uiso 1 calc R
H11C H 0.4301(17) 0.1152(10) 0.9627(21) 0.070 Uiso 1 calc R
C12 C 0.3594(7) 0.3435(6) 0.9893(3) 0.0401(14) Uani 1 d .
H12A H 0.4633(22) 0.3200(25) 1.0194(12) 0.060 Uiso 1 calc R
H12B H 0.2763(27) 0.3278(27) 1.0237(11) 0.060 Uiso 1 calc R
H12C H 0.3606(46) 0.4288(6) 0.9761(3) 0.060 Uiso 1 calc R
C13 C 0.1587(6) 0.3024(7) 0.8638(4) 0.0445(14) Uani 1 d .
H13A H 0.1303(23) 0.2465(26) 0.8179(18) 0.067 Uiso 1 calc R
H13B H 0.1591(15) 0.3841(16) 0.8422(24) 0.067 Uiso 1 calc R
H13C H 0.0805(10) 0.2964(40) 0.9022(8) 0.067 Uiso 1 calc R
C22 C 0.4289(6) 0.5519(5) 0.8356(3) 0.0347(12) Uani 1 d .
H22A H 0.3361(6) 0.5377(5) 0.8603(3) 0.042 Uiso 1 calc R
C23 C 0.4662(7) 0.6685(5) 0.8139(4) 0.0415(14) Uani 1 d .
H23A H 0.3995(7) 0.7330(5) 0.8249(4) 0.050 Uiso 1 calc R
C24 C 0.5979(7) 0.6903(6) 0.7770(4) 0.0461(15) Uani 1 d .
H24A H 0.6210(7) 0.7695(6) 0.7616(4) 0.055 Uiso 1 calc R
C25 C 0.6976(7) 0.5979(5) 0.7620(4) 0.0409(14) Uani 1 d .
H25A H 0.7889(7) 0.6135(5) 0.7364(4) 0.049 Uiso 1 calc R
C26 C 0.6637(6) 0.4816(5) 0.7847(3) 0.0324(12) Uani 1 d .
H26A H 0.7338(6) 0.4184(5) 0.7756(3) 0.039 Uiso 1 calc R
C31 C 0.3672(7) 0.1901(8) 0.4875(3) 0.051(2) Uani 1 d .
H31A H 0.2777(32) 0.1341(30) 0.4842(13) 0.077 Uiso 1 calc R
H31B H 0.4284(17) 0.1741(43) 0.4423(3) 0.077 Uiso 1 calc R
H31C H 0.3264(45) 0.2721(14) 0.4829(13) 0.077 Uiso 1 calc R
C32 C 0.6183(6) 0.2612(6) 0.5742(4) 0.045(2) Uani 1 d .
H32A H 0.6876(26) 0.2531(27) 0.6274(11) 0.068 Uiso 1 calc R
H32B H 0.5786(7) 0.3434(7) 0.5677(25) 0.068 Uiso 1 calc R
H32C H 0.6789(29) 0.2421(24) 0.5292(16) 0.068 Uiso 1 calc R
C33 C 0.5382(7) 0.0455(6) 0.5767(4) 0.050(2) Uani 1 d .
H33A H 0.4484(9) -0.0097(6) 0.5765(27) 0.075 Uiso 1 calc R
H33B H 0.6130(39) 0.0352(12) 0.6279(13) 0.075 Uiso 1 calc R
H33C H 0.5928(44) 0.0286(13) 0.5291(14) 0.075 Uiso 1 calc R
C41 C 0.0740(6) 0.3476(5) 0.6467(3) 0.0346(12) Uani 1 d .
H41A H 0.0189(6) 0.2751(5) 0.6535(3) 0.041 Uiso 1 calc R
C43 C -0.0111(7) 0.4541(6) 0.6372(4) 0.0429(15) Uani 1 d .
H43A H -0.1231(7) 0.4542(6) 0.6374(4) 0.052 Uiso 1 calc R
C44 C 0.0684(7) 0.5598(6) 0.6276(3) 0.0433(14) Uani 1 d .
H44A H 0.0105(7) 0.6327(6) 0.6209(3) 0.052 Uiso 1 calc R
C45 C 0.2311(7) 0.5602(6) 0.6277(3) 0.0405(13) Uani 1 d .
H45A H 0.2858(7) 0.6331(6) 0.6220(3) 0.049 Uiso 1 calc R
C46 C 0.3135(6) 0.4534(5) 0.6360(3) 0.0334(12) Uani 1 d .
H46A H 0.4250(6) 0.4540(5) 0.6345(3) 0.040 Uiso 1 calc R
C52 C 0.2263(6) -0.0201(5) 0.7133(3) 0.0333(12) Uani 1 d .
H52A H 0.3150(6) -0.0190(5) 0.7562(3) 0.040 Uiso 1 calc R
C53 C 0.1185(7) -0.1145(5) 0.7091(4) 0.0415(14) Uani 1 d .
H53A H 0.1342(7) -0.1769(5) 0.7488(4) 0.050 Uiso 1 calc R
C54 C -0.0109(7) -0.1177(6) 0.6473(4) 0.0416(14) Uani 1 d .
H54A H -0.0861(7) -0.1809(6) 0.6449(4) 0.050 Uiso 1 calc R
C55 C -0.0299(6) -0.0272(5) 0.5888(4) 0.0391(13) Uani 1 d .
H55A H -0.1175(6) -0.0295(5) 0.5452(4) 0.047 Uiso 1 calc R
C56 C 0.0775(6) 0.0660(5) 0.5932(3) 0.0335(12) Uani 1 d .
H56A H 0.0625(6) 0.1271(5) 0.5524(3) 0.040 Uiso 1 calc R
C62 C 0.7921(6) 0.3374(5) 0.9992(3) 0.0297(11) Uani 1 d .
H62A H 0.7323(6) 0.4054(5) 0.9783(3) 0.036 Uiso 1 calc R
C63 C 0.8993(6) 0.3465(5) 1.0712(3) 0.0357(12) Uani 1 d .
H63A H 0.9108(6) 0.4202(5) 1.1004(3) 0.043 Uiso 1 calc R
C64 C 0.9900(6) 0.2487(6) 1.1009(3) 0.0414(14) Uani 1 d .
H64A H 1.0659(6) 0.2556(6) 1.1496(3) 0.050 Uiso 1 calc R
C65 C 0.9695(6) 0.1412(6) 1.0595(3) 0.0364(13) Uani 1 d .
H65A H 1.0294(6) 0.0735(6) 1.0808(3) 0.044 Uiso 1 calc R
C66 C 0.8632(6) 0.1310(5) 0.9876(3) 0.0303(11) Uani 1 d .
H66A H 0.8527(6) 0.0569(5) 0.9589(3) 0.036 Uiso 1 calc R

loop_
_atom_type_symbol
_atom_type_description
_atom_type_scat_dispersion_real
_atom_type_scat_dispersion_imag
_atom_type_scat_source
C C 0.0033 0.0016 'International Tables Vol C Tables 4.2.6.8 and 6.1.1.4'
H H 0.0000 0.0000 'International Tables Vol C Tables 4.2.6.8 and 6.1.1.4'
N N 0.0061 0.0033 'International Tables Vol C Tables 4.2.6.8 and 6.1.1.4'
F F 0.0171 0.0103 'International Tables Vol C Tables 4.2.6.8 and 6.1.1.4'
Si Si 0.0817 0.0704 'International Tables Vol C Tables 4.2.6.8 and 6.1.1.4'

loop_
_geom_angle_atom_site_label_1
_geom_angle_atom_site_label_2
_geom_angle_atom_site_label_3
_geom_angle
N1 Si1 N2 86.1(2)
N1 Si1 C2 111.7(2)
N2 Si1 C2 112.5(2)
N1 Si1 C1 111.3(2)
N2 Si1 C1 116.7(2)
C2 Si1 C1 115.0(2)
N1 Si1 Si2 42.84(14)
N2 Si1 Si2 43.27(13)
C2 Si1 Si2 121.9(2)
C1 Si1 Si2 123.0(2)
C6 N1 Si2 134.2(3)
C6 N1 Si1 133.7(3)
Si2 N1 Si1 92.1(2)
C12 C1 C13 110.1(5)
C12 C1 C11 108.0(5)
C13 C1 C11 107.8(5)
C12 C1 Si1 110.5(4)
C13 C1 Si1 112.2(4)
C11 C1 Si1 108.0(4)
F2 Si2 F1 102.1(2)
F2 Si2 N1 114.1(2)
F1 Si2 N1 116.7(2)
F2 Si2 N2 117.9(2)
F1 Si2 N2 115.7(2)
N1 Si2 N2 91.1(2)
F2 Si2 Si1 129.7(2)
F1 Si2 Si1 128.1(2)
N1 Si2 Si1 45.06(14)
N2 Si2 Si1 46.07(14)
Si2 N2 Si3 136.8(3)
Si2 N2 Si1 90.7(2)
Si3 N2 Si1 132.5(2)
C22 C2 C26 118.1(5)
C22 C2 Si1 124.8(4)
C26 C2 Si1 117.1(4)
N2 Si3 C5 111.2(2)
N2 Si3 C4 108.5(2)
C5 Si3 C4 108.1(2)
N2 Si3 C3 110.0(2)
C5 Si3 C3 107.1(2)
C4 Si3 C3 111.9(2)
C33 C3 C32 109.3(5)
C33 C3 C31 108.3(5)
C32 C3 C31 108.6(5)
C33 C3 Si3 108.3(4)
C32 C3 Si3 112.9(4)
C31 C3 Si3 109.4(4)
C46 C4 C41 116.9(5)
C46 C4 Si3 121.6(4)
C41 C4 Si3 121.5(4)
C56 C5 C52 117.2(5)
C56 C5 Si3 120.8(4)
C52 C5 Si3 121.9(4)
C66 C6 C62 118.3(4)
C66 C6 N1 121.2(5)
C62 C6 N1 120.4(4)
C2 C22 C23 120.6(5)
C24 C23 C22 120.5(6)
C23 C24 C25 120.4(6)
C24 C25 C26 119.8(5)
C25 C26 C2 120.7(5)
C43 C41 C4 121.5(5)
C44 C43 C41 119.5(5)
C45 C44 C43 120.5(5)
C44 C45 C46 119.2(6)
C45 C46 C4 122.3(5)
C53 C52 C5 121.4(5)
C54 C53 C52 120.2(5)
C53 C54 C55 119.1(6)
C56 C55 C54 120.5(5)
C55 C56 C5 121.6(5)
C63 C62 C6 120.6(5)
C62 C63 C64 120.1(5)
C65 C64 C63 119.6(5)
C66 C65 C64 120.8(5)
C65 C66 C6 120.5(5)

loop_
_geom_bond_atom_site_label_1
_geom_bond_atom_site_label_2
_geom_bond_distance
Si1 N1 1.761(4)
Si1 N2 1.791(4)
Si1 C2 1.873(5)
Si1 C1 1.882(5)
Si1 Si2 2.486(2)
F1 Si2 1.579(4)
N1 C6 1.411(6)
N1 Si2 1.692(4)
C1 C12 1.523(8)
C1 C13 1.535(7)
C1 C11 1.552(8)
Si2 F2 1.576(3)
Si2 N2 1.704(4)
N2 Si3 1.744(4)
C2 C22 1.387(7)
C2 C26 1.412(7)
Si3 C5 1.888(6)
Si3 C4 1.891(5)
Si3 C3 1.912(5)
C3 C33 1.534(9)
C3 C32 1.543(8)
C3 C31 1.544(8)
C4 C46 1.394(8)
C4 C41 1.399(7)
C5 C56 1.388(7)
C5 C52 1.396(7)
C6 C66 1.395(7)
C6 C62 1.403(7)
C22 C23 1.401(8)
C23 C24 1.368(9)
C24 C25 1.380(9)
C25 C26 1.395(8)
C41 C43 1.390(8)
C43 C44 1.382(9)
C44 C45 1.380(8)
C45 C46 1.381(8)
C52 C53 1.392(8)
C53 C54 1.377(8)
C54 C55 1.386(9)
C55 C56 1.381(8)
C62 C63 1.380(7)
C63 C64 1.384(8)
C64 C65 1.379(9)
C65 C66 1.376(7)
